data_4073118
loop_
_publ_author_name
'Nakahashi, Akiko'
'Naka, Kensuke'
'Chujo, Yoshiki'

_publ_section_title
;
 1,4-Dihydro-1,4-diarsinine:&#x00A0; Facile Synthesis via Nonvolatile
 Arsenic Intermediates by Radical Reactions
;
_journal_issue 7
_journal_name_full Organometallics
_journal_page_first 1827
_journal_paper_doi 10.1021/om070080g
_journal_volume 26
_journal_year 2007
_chemical_formula_moiety 'C16 H16 As2 N2 '
_chemical_formula_sum 'C16 H16 As2 N2'
_chemical_formula_weight 386.16
_space_group_IT_number 14
_symmetry_cell_setting monoclinic
_symmetry_Int_Tables_number 14
_symmetry_space_group_name_Hall '-P 2ybc'
_symmetry_space_group_name_H-M 'P 1 21/c 1'
_cell_angle_alpha 90.0000
_cell_angle_beta 100.626(8)
_cell_angle_gamma 90.0000
_cell_formula_units_Z 4
_cell_length_a 10.0732(16)
_cell_length_b 9.013(2)
_cell_length_c 17.420(3)
_cell_measurement_reflns_used 15770
_cell_measurement_temperature 123.1
_cell_measurement_theta_max 27.5
_cell_measurement_theta_min 3.1
_cell_volume 1554.4(5)
_computing_cell_refinement PROCESS-AUTO
_computing_data_collection PROCESS-AUTO
_computing_data_reduction CrystalStructure
_computing_publication_material 'CrystalStructure 3.7.0'
_computing_structure_refinement SHELXL
_computing_structure_solution SIR92
_diffrn_detector_area_resol_mean 10.00
_diffrn_measured_fraction_theta_full 0.994
_diffrn_measured_fraction_theta_max 0.994
_diffrn_measurement_device_type 'Rigaku RAXIS-RAPID'
_diffrn_measurement_method \w
_diffrn_radiation_type 'Mo K\a'
_diffrn_radiation_wavelength 0.71075
_diffrn_reflns_av_R_equivalents 0.072
_diffrn_reflns_limit_h_max 12
_diffrn_reflns_limit_h_min -13
_diffrn_reflns_limit_k_max 11
_diffrn_reflns_limit_k_min -11
_diffrn_reflns_limit_l_max 22
_diffrn_reflns_limit_l_min -20
_diffrn_reflns_number 13778
_diffrn_reflns_theta_full 27.48
_diffrn_reflns_theta_max 27.48
_exptl_absorpt_coefficient_mu 4.292
_exptl_absorpt_correction_T_max 0.276
_exptl_absorpt_correction_T_min 0.089
_exptl_absorpt_correction_type multi-scan
_exptl_absorpt_process_details
;
    Higashi, T. (1995). Program for Absorption Correction.
    Rigaku Corporation, Tokyo, Japan.
;
_exptl_crystal_colour colorless
_exptl_crystal_density_diffrn 1.650
_exptl_crystal_density_method 'not measured'
_exptl_crystal_description block
_exptl_crystal_F_000 768.00
_exptl_crystal_size_max 0.60
_exptl_crystal_size_mid 0.50
_exptl_crystal_size_min 0.30
_refine_diff_density_max 1.05
_refine_diff_density_min -0.60
_refine_ls_extinction_method none
_refine_ls_goodness_of_fit_ref 1.000
_refine_ls_hydrogen_treatment refall
_refine_ls_number_parameters 182
_refine_ls_number_reflns 3553
_refine_ls_R_factor_gt 0.0363
_refine_ls_shift/su_max 0.0010
_refine_ls_structure_factor_coef Fsqd
_refine_ls_weighting_details 'w = 1/[\s^2^(Fo^2^)+(0.0084P)^2^+7.9000P] where P=(Fo^2^+2Fc^2^)/3'
_refine_ls_weighting_scheme calc
_refine_ls_wR_factor_ref 0.0893
_reflns_number_gt 3261
_reflns_number_total 3553
_reflns_threshold_expression F^2^>2.0\s(F^2^)
_cod_data_source_file om070080gsi20070126_101354.cif
_cod_data_source_block '_AsMe-4pyr3_______________'
_cod_original_cell_volume 1554.5(5)
_cod_original_formula_sum 'C16 H16 As2 N2 '
_cod_database_code 4073118

loop_
_symmetry_equiv_pos_site_id
_symmetry_equiv_pos_as_xyz
1 +X,+Y,+Z
2 -X,1/2+Y,1/2-Z
3 -X,-Y,-Z
4 +X,1/2-Y,1/2+Z

loop_
_atom_site_label
_atom_site_type_symbol
_atom_site_fract_x
_atom_site_fract_y
_atom_site_fract_z
_atom_site_U_iso_or_equiv
_atom_site_adp_type
_atom_site_occupancy
_atom_site_symmetry_multiplicity
_atom_site_calc_flag
_atom_site_refinement_flags
As(1) As 0.55313(3) 0.18667(4) 1.01424(2) 0.01759(10) Uani 1.00 1 d .
As(2) As 0.19462(3) 0.13687(4) 0.94873(2) 0.02145(10) Uani 1.00 1 d .
N(1) N 0.6851(3) 0.3075(3) 0.72696(18) 0.0220(6) Uani 1.00 1 d .
N(2) N 0.0030(3) 0.3327(3) 1.20262(18) 0.0250(6) Uani 1.00 1 d .
C(1) C 0.6673(3) 0.3661(4) 1.0305(2) 0.0235(7) Uani 1.00 1 d .
C(2) C 0.4117(3) 0.2511(4) 1.06855(19) 0.0189(6) Uani 1.00 1 d .
C(3) C 0.2783(3) 0.2286(3) 1.0477(2) 0.0187(6) Uani 1.00 1 d .
C(4) C 0.0584(3) 0.2919(5) 0.9141(2) 0.0321(9) Uani 1.00 1 d .
C(5) C 0.3222(3) 0.2047(4) 0.8859(2) 0.0205(7) Uani 1.00 1 d .
C(6) C 0.4556(3) 0.2225(3) 0.9078(2) 0.0176(6) Uani 1.00 1 d .
C(7) C 0.5386(3) 0.2579(3) 0.8481(2) 0.0187(6) Uani 1.00 1 d .
C(8) C 0.4970(3) 0.3650(3) 0.7905(2) 0.0195(6) Uani 1.00 1 d .
C(9) C 0.5726(3) 0.3856(4) 0.7319(2) 0.0227(7) Uani 1.00 1 d .
C(10) C 0.7251(3) 0.2071(4) 0.7834(2) 0.0234(7) Uani 1.00 1 d .
C(11) C 0.6578(3) 0.1799(4) 0.8444(2) 0.0217(7) Uani 1.00 1 d .
C(12) C 0.1834(3) 0.2662(3) 1.10050(19) 0.0167(6) Uani 1.00 1 d .
C(13) C 0.1990(3) 0.3920(4) 1.1469(2) 0.0215(7) Uani 1.00 1 d .
C(14) C 0.1085(3) 0.4197(4) 1.1966(2) 0.0252(7) Uani 1.00 1 d .
C(15) C -0.0138(3) 0.2134(4) 1.1562(2) 0.0249(7) Uani 1.00 1 d .
C(16) C 0.0729(3) 0.1739(4) 1.1056(2) 0.0204(6) Uani 1.00 1 d .
H(1) H 0.6119 0.4539 1.0142 0.028 Uiso 1.00 1 c R
H(2) H 0.7389 0.3587 0.9995 0.028 Uiso 1.00 1 c R
H(3) H 0.7079 0.3749 1.0860 0.028 Uiso 1.00 1 c R
H(4) H 0.4404 0.3050 1.1155 0.023 Uiso 1.00 1 c R
H(5) H 0.0999 0.3900 0.9244 0.039 Uiso 1.00 1 c R
H(6) H -0.0163 0.2817 0.9427 0.039 Uiso 1.00 1 c R
H(7) H 0.0239 0.2811 0.8580 0.039 Uiso 1.00 1 c R
H(8) H 0.2857 0.2283 0.8331 0.025 Uiso 1.00 1 c R
H(9) H 0.4184 0.4228 0.7913 0.023 Uiso 1.00 1 c R
H(10) H 0.5433 0.4589 0.6933 0.027 Uiso 1.00 1 c R
H(11) H 0.8044 0.1514 0.7814 0.028 Uiso 1.00 1 c R
H(12) H 0.6920 0.1090 0.8834 0.026 Uiso 1.00 1 c R
H(13) H 0.2710 0.4589 1.1448 0.026 Uiso 1.00 1 c R
H(14) H 0.1224 0.5060 1.2284 0.030 Uiso 1.00 1 c R
H(15) H -0.0896 0.1515 1.1577 0.030 Uiso 1.00 1 c R
H(16) H 0.0574 0.0861 1.0751 0.024 Uiso 1.00 1 c R

loop_
_atom_site_aniso_label
_atom_site_aniso_U_11
_atom_site_aniso_U_22
_atom_site_aniso_U_33
_atom_site_aniso_U_12
_atom_site_aniso_U_13
_atom_site_aniso_U_23
As(1) 0.01496(17) 0.01714(17) 0.02176(18) 0.00100(12) 0.00621(13) 0.00324(12)
As(2) 0.01664(18) 0.0249(2) 0.02488(19) -0.00713(12) 0.00925(14) -0.00801(13)
N(1) 0.0240(15) 0.0236(15) 0.0198(14) -0.0075(11) 0.0081(12) -0.0036(11)
N(2) 0.0229(15) 0.0318(17) 0.0223(15) -0.0023(13) 0.0099(13) 0.0007(13)
C(1) 0.0155(15) 0.0290(19) 0.0250(18) -0.0050(13) 0.0013(13) 0.0007(14)
C(2) 0.0179(15) 0.0238(17) 0.0166(15) 0.0008(13) 0.0071(13) 0.0045(13)
C(3) 0.0206(15) 0.0156(15) 0.0219(16) -0.0026(12) 0.0087(13) -0.0018(12)
C(4) 0.0145(16) 0.057(2) 0.0244(19) 0.0018(16) 0.0016(15) -0.0036(18)
C(5) 0.0177(16) 0.0280(18) 0.0168(15) -0.0001(13) 0.0057(13) -0.0030(13)
C(6) 0.0162(14) 0.0159(15) 0.0213(16) -0.0004(11) 0.0050(13) -0.0034(12)
C(7) 0.0162(15) 0.0210(16) 0.0198(15) -0.0063(12) 0.0056(13) -0.0038(13)
C(8) 0.0217(16) 0.0184(16) 0.0192(16) -0.0001(13) 0.0057(13) -0.0014(13)
C(9) 0.0265(17) 0.0202(17) 0.0217(17) -0.0065(14) 0.0055(14) -0.0022(13)
C(10) 0.0171(16) 0.0262(19) 0.0286(18) -0.0015(13) 0.0082(14) -0.0052(14)
C(11) 0.0210(16) 0.0207(17) 0.0242(17) 0.0004(13) 0.0059(14) 0.0002(13)
C(12) 0.0148(14) 0.0165(15) 0.0194(15) 0.0008(12) 0.0044(12) 0.0012(12)
C(13) 0.0189(16) 0.0251(18) 0.0218(17) -0.0038(13) 0.0066(14) 0.0004(14)
C(14) 0.0265(18) 0.0271(19) 0.0237(17) -0.0040(15) 0.0086(15) -0.0062(15)
C(15) 0.0241(17) 0.0265(19) 0.0267(18) -0.0056(14) 0.0115(15) 0.0010(14)
C(16) 0.0189(16) 0.0219(17) 0.0226(16) -0.0056(13) 0.0098(14) -0.0037(13)

loop_
_atom_type_symbol
_atom_type_description
_atom_type_scat_dispersion_real
_atom_type_scat_dispersion_imag
_atom_type_scat_source
C C 0.003 0.002
;
International Tables for Crystallography
(1992, Vol. C, Tables 4.2.6.8 and 6.1.1.4)
;
H H 0.000 0.000
;
International Tables for Crystallography
(1992, Vol. C, Table 6.1.1.4)
;
N N 0.006 0.003
;
International Tables for Crystallography
(1992, Vol. C, Tables 4.2.6.8 and 6.1.1.4)
;
As As 0.050 2.006
;
International Tables for Crystallography
(1992, Vol. C, Tables 4.2.6.8 and 6.1.1.4)
;

loop_
_geom_angle_atom_site_label_1
_geom_angle_atom_site_label_2
_geom_angle_atom_site_label_3
_geom_angle
C(1) As(1) C(2) 98.38(15)
C(1) As(1) C(6) 100.26(14)
C(2) As(1) C(6) 97.31(13)
C(3) As(2) C(4) 97.61(15)
C(3) As(2) C(5) 98.17(14)
C(4) As(2) C(5) 95.75(16)
C(9) N(1) C(10) 116.5(3)
C(14) N(2) C(15) 115.9(3)
As(1) C(2) C(3) 127.8(2)
As(2) C(3) C(2) 123.3(2)
As(2) C(3) C(12) 114.9(2)
C(2) C(3) C(12) 121.8(3)
As(2) C(5) C(6) 127.9(2)
As(1) C(6) C(5) 123.5(2)
As(1) C(6) C(7) 116.7(2)
C(5) C(6) C(7) 119.5(3)
C(6) C(7) C(8) 121.2(3)
C(6) C(7) C(11) 121.5(3)
C(8) C(7) C(11) 117.2(3)
C(7) C(8) C(9) 119.1(3)
N(1) C(9) C(8) 123.7(3)
N(1) C(10) C(11) 124.0(3)
C(7) C(11) C(10) 119.4(3)
C(3) C(12) C(13) 122.2(3)
C(3) C(12) C(16) 120.8(3)
C(13) C(12) C(16) 117.0(3)
C(12) C(13) C(14) 119.6(3)
N(2) C(14) C(13) 124.3(3)
N(2) C(15) C(16) 124.2(3)
C(12) C(16) C(15) 118.9(3)
As(1) C(1) H(1) 109.5
As(1) C(1) H(2) 109.5
As(1) C(1) H(3) 109.5
H(1) C(1) H(2) 109.5
H(1) C(1) H(3) 109.5
H(2) C(1) H(3) 109.5
As(1) C(2) H(4) 116.1
C(3) C(2) H(4) 116.1
As(2) C(4) H(5) 109.5
As(2) C(4) H(6) 109.5
As(2) C(4) H(7) 109.5
H(5) C(4) H(6) 109.5
H(5) C(4) H(7) 109.5
H(6) C(4) H(7) 109.5
As(2) C(5) H(8) 116.1
C(6) C(5) H(8) 116.1
C(7) C(8) H(9) 120.5
C(9) C(8) H(9) 120.5
N(1) C(9) H(10) 118.2
C(8) C(9) H(10) 118.1
N(1) C(10) H(11) 118.0
C(11) C(10) H(11) 118.0
C(7) C(11) H(12) 120.3
C(10) C(11) H(12) 120.3
C(12) C(13) H(13) 120.2
C(14) C(13) H(13) 120.2
N(2) C(14) H(14) 117.8
C(13) C(14) H(14) 117.9
N(2) C(15) H(15) 117.9
C(16) C(15) H(15) 117.9
C(12) C(16) H(16) 120.5
C(15) C(16) H(16) 120.5

loop_
_geom_bond_atom_site_label_1
_geom_bond_atom_site_label_2
_geom_bond_distance
As(1) C(1) 1.975(3)
As(1) C(2) 1.938(3)
As(1) C(6) 1.959(3)
As(2) C(3) 1.958(3)
As(2) C(4) 1.973(4)
As(2) C(5) 1.935(3)
N(1) C(9) 1.351(4)
N(1) C(10) 1.343(4)
N(2) C(14) 1.340(5)
N(2) C(15) 1.338(5)
C(2) C(3) 1.342(4)
C(3) C(12) 1.482(5)
C(5) C(6) 1.336(4)
C(6) C(7) 1.483(5)
C(7) C(8) 1.400(4)
C(7) C(11) 1.404(5)
C(8) C(9) 1.394(5)
C(10) C(11) 1.383(5)
C(12) C(13) 1.384(4)
C(12) C(16) 1.405(4)
C(13) C(14) 1.391(5)
C(15) C(16) 1.396(5)
C(1) H(1) 0.980
C(1) H(2) 0.980
C(1) H(3) 0.980
C(2) H(4) 0.950
C(4) H(5) 0.980
C(4) H(6) 0.980
C(4) H(7) 0.980
C(5) H(8) 0.950
C(8) H(9) 0.950
C(9) H(10) 0.950
C(10) H(11) 0.950
C(11) H(12) 0.950
C(13) H(13) 0.950
C(14) H(14) 0.950
C(15) H(15) 0.950
C(16) H(16) 0.950

loop_
_geom_contact_atom_site_label_1
_geom_contact_atom_site_label_2
_geom_contact_distance
_geom_contact_site_symmetry_2
As(1) As(1) 3.5382(5) 65703
As(1) C(3) 2.957(3) .
As(1) C(5) 2.918(3) .
As(1) C(7) 2.941(3) .
As(1) C(11) 3.319(4) .
As(2) C(2) 2.918(3) .
As(2) C(6) 2.951(3) .
As(2) C(12) 2.911(3) .
As(2) C(16) 3.212(3) .
N(1) N(2) 3.540(4) 65404
N(1) C(2) 3.560(4) 55404
N(1) C(7) 2.825(5) .
N(1) C(8) 2.420(5) .
N(1) C(11) 2.407(5) .
N(1) C(13) 3.548(4) 66703
N(1) C(14) 3.335(4) 66703
N(1) C(15) 3.484(5) 65404
N(2) N(1) 3.540(4) 45504
N(2) C(10) 3.376(5) 45504
N(2) C(12) 2.832(4) .
N(2) C(13) 2.415(5) .
N(2) C(16) 2.417(5) .
C(1) C(2) 2.962(5) .
C(1) C(6) 3.019(4) .
C(1) C(7) 3.348(4) .
C(2) As(2) 2.918(3) .
C(2) N(1) 3.560(4) 55504
C(2) C(1) 2.962(5) .
C(2) C(5) 3.171(4) .
C(2) C(6) 2.926(4) .
C(2) C(9) 3.247(4) 55504
C(2) C(12) 2.468(4) .
C(2) C(13) 3.025(5) .
C(3) As(1) 2.957(3) .
C(3) C(4) 2.958(4) .
C(3) C(5) 2.942(5) .
C(3) C(6) 3.278(5) .
C(3) C(13) 2.510(5) .
C(3) C(16) 2.511(5) .
C(4) C(3) 2.958(4) .
C(4) C(5) 2.899(5) .
C(4) C(12) 3.267(4) .
C(4) C(14) 3.479(5) 56703
C(4) C(16) 3.478(5) .
C(5) As(1) 2.918(3) .
C(5) C(2) 3.171(4) .
C(5) C(3) 2.942(5) .
C(5) C(4) 2.899(5) .
C(5) C(7) 2.437(5) .
C(5) C(8) 3.004(5) .
C(5) C(11) 3.592(5) .
C(6) As(2) 2.951(3) .
C(6) C(1) 3.019(4) .
C(6) C(2) 2.926(4) .
C(6) C(3) 3.278(5) .
C(6) C(8) 2.512(5) .
C(6) C(11) 2.519(5) .
C(7) As(1) 2.941(3) .
C(7) N(1) 2.825(5) .
C(7) C(1) 3.348(4) .
C(7) C(5) 2.437(5) .
C(7) C(9) 2.408(5) .
C(7) C(10) 2.406(5) .
C(8) N(1) 2.420(5) .
C(8) C(5) 3.004(5) .
C(8) C(6) 2.512(5) .
C(8) C(10) 2.724(5) .
C(8) C(11) 2.394(4) .
C(9) C(2) 3.247(4) 55404
C(9) C(7) 2.408(5) .
C(9) C(10) 2.291(5) .
C(9) C(11) 2.720(5) .
C(9) C(13) 3.461(4) 66703
C(10) N(2) 3.376(5) 65404
C(10) C(7) 2.406(5) .
C(10) C(8) 2.724(5) .
C(10) C(9) 2.291(5) .
C(11) As(1) 3.319(4) .
C(11) N(1) 2.407(5) .
C(11) C(5) 3.592(5) .
C(11) C(6) 2.519(5) .
C(11) C(8) 2.394(4) .
C(11) C(9) 2.720(5) .
C(12) As(2) 2.911(3) .
C(12) N(2) 2.832(4) .
C(12) C(2) 2.468(4) .
C(12) C(4) 3.267(4) .
C(12) C(14) 2.399(5) .
C(12) C(15) 2.413(5) .
C(13) N(1) 3.548(4) 66703
C(13) N(2) 2.415(5) .
C(13) C(2) 3.025(5) .
C(13) C(3) 2.510(5) .
C(13) C(9) 3.461(4) 66703
C(13) C(15) 2.709(5) .
C(13) C(16) 2.378(4) .
C(14) N(1) 3.335(4) 66703
C(14) C(4) 3.479(5) 56703
C(14) C(12) 2.399(5) .
C(14) C(15) 2.270(5) .
C(14) C(16) 2.710(5) .
C(15) N(1) 3.484(5) 45504
C(15) C(12) 2.413(5) .
C(15) C(13) 2.709(5) .
C(15) C(14) 2.270(5) .
C(16) As(2) 3.212(3) .
C(16) N(2) 2.417(5) .
C(16) C(3) 2.511(5) .
C(16) C(4) 3.478(5) .
C(16) C(13) 2.378(4) .
C(16) C(14) 2.710(5) .
As(1) H(1) 2.480 .
As(1) H(2) 2.480 .
As(1) H(3) 2.480 .
As(1) H(4) 2.506 .
As(1) H(10) 3.401 55504
As(1) H(12) 2.969 .
As(2) H(5) 2.479 .
As(2) H(6) 2.479 .
As(2) H(7) 2.479 .
As(2) H(8) 2.502 .
As(2) H(15) 3.254 55703
As(2) H(16) 2.843 .
As(2) H(16) 3.204 55703
N(1) H(3) 2.999 55404
N(1) H(4) 3.018 55404
N(1) H(9) 3.265 .
N(1) H(10) 1.984 .
N(1) H(11) 1.975 .
N(1) H(12) 3.251 .
N(1) H(13) 3.042 66703
N(1) H(14) 2.576 66703
N(1) H(15) 2.785 65404
N(2) H(3) 3.299 45501
N(2) H(5) 3.372 56703
N(2) H(7) 2.866 55504
N(2) H(8) 3.345 55504
N(2) H(11) 2.630 45504
N(2) H(13) 3.256 .
N(2) H(14) 1.972 .
N(2) H(14) 3.503 54702
N(2) H(15) 1.970 .
N(2) H(16) 3.260 .
C(1) H(1) 3.215 66703
C(1) H(4) 2.996 .
C(1) H(5) 3.204 66703
C(1) H(12) 3.498 .
C(1) H(13) 3.591 66703
C(1) H(15) 3.555 65501
C(2) H(1) 3.001 .
C(2) H(1) 3.013 66703
C(2) H(3) 3.147 .
C(2) H(10) 2.999 55504
C(2) H(12) 3.556 65703
C(2) H(13) 2.824 .
C(3) H(1) 3.320 66703
C(3) H(4) 1.956 .
C(3) H(5) 2.922 .
C(3) H(6) 3.221 .
C(3) H(12) 3.263 65703
C(3) H(13) 2.687 .
C(3) H(16) 2.686 .
C(4) H(8) 2.959 .
C(4) H(11) 3.363 45501
C(4) H(14) 3.336 56703
C(4) H(16) 3.363 .
C(5) H(1) 3.537 66703
C(5) H(5) 2.968 .
C(5) H(7) 3.034 .
C(5) H(9) 2.847 .
C(5) H(10) 3.056 64602
C(6) H(1) 3.031 .
C(6) H(1) 3.340 66703
C(6) H(2) 3.244 .
C(6) H(8) 1.950 .
C(6) H(9) 2.689 .
C(6) H(10) 2.959 64602
C(6) H(12) 2.697 .
C(7) H(1) 3.353 .
C(7) H(2) 3.144 .
C(7) H(8) 2.527 .
C(7) H(9) 2.052 .
C(7) H(10) 3.257 .
C(7) H(10) 2.871 64602
C(7) H(11) 3.255 .
C(7) H(12) 2.054 .
C(7) H(13) 3.181 66703
C(8) H(4) 3.397 66703
C(8) H(4) 3.365 55404
C(8) H(8) 2.680 .
C(8) H(10) 2.023 .
C(8) H(12) 3.261 .
C(8) H(13) 2.877 66703
C(9) H(4) 2.800 55404
C(9) H(9) 2.046 .
C(9) H(11) 3.148 .
C(9) H(13) 2.795 66703
C(9) H(14) 3.176 66703
C(10) H(3) 3.491 55404
C(10) H(6) 3.503 65501
C(10) H(7) 3.122 65501
C(10) H(9) 3.108 64602
C(10) H(10) 3.148 .
C(10) H(10) 3.589 64602
C(10) H(12) 2.035 .
C(10) H(13) 3.257 66703
C(10) H(14) 3.034 66703
C(10) H(15) 3.378 65404
C(11) H(2) 3.122 .
C(11) H(6) 3.533 65501
C(11) H(9) 3.262 .
C(11) H(9) 3.298 64602
C(11) H(10) 2.830 64602
C(11) H(11) 2.013 .
C(11) H(13) 3.331 66703
C(12) H(4) 2.577 .
C(12) H(5) 3.227 .
C(12) H(6) 3.095 .
C(12) H(12) 3.599 65703
C(12) H(13) 2.035 .
C(12) H(14) 3.243 .
C(12) H(15) 3.261 .
C(12) H(16) 2.058 .
C(13) H(2) 3.540 66703
C(13) H(4) 2.705 .
C(13) H(8) 3.378 55504
C(13) H(14) 2.018 .
C(13) H(16) 3.247 .
C(14) H(5) 3.188 56703
C(14) H(7) 3.080 56703
C(14) H(7) 3.577 55504
C(14) H(8) 3.008 55504
C(14) H(13) 2.041 .
C(14) H(15) 3.128 .
C(14) H(15) 3.320 55702
C(15) H(2) 3.586 45501
C(15) H(3) 3.195 45501
C(15) H(7) 3.467 55504
C(15) H(11) 3.327 45504
C(15) H(14) 3.128 .
C(15) H(14) 3.090 54702
C(15) H(16) 2.049 .
C(16) H(6) 2.976 .
C(16) H(12) 3.461 65703
C(16) H(13) 3.247 .
C(16) H(15) 2.023 .
H(1) As(1) 2.480 .
H(1) C(1) 3.215 66703
H(1) C(2) 3.001 .
H(1) C(2) 3.013 66703
H(1) C(3) 3.320 66703
H(1) C(5) 3.537 66703
H(1) C(6) 3.031 .
H(1) C(6) 3.340 66703
H(1) C(7) 3.353 .
H(1) H(1) 2.367 66703
H(1) H(2) 1.600 .
H(1) H(3) 1.600 .
H(1) H(4) 3.004 .
H(1) H(4) 3.109 66703
H(1) H(5) 3.226 66703
H(1) H(13) 3.299 66703
H(2) As(1) 2.480 .
H(2) C(6) 3.244 .
H(2) C(7) 3.144 .
H(2) C(11) 3.122 .
H(2) C(13) 3.540 66703
H(2) C(15) 3.586 65501
H(2) H(1) 1.600 .
H(2) H(3) 1.600 .
H(2) H(5) 2.955 66703
H(2) H(6) 2.906 65501
H(2) H(12) 3.004 .
H(2) H(13) 2.989 66703
H(2) H(15) 3.508 65501
H(3) As(1) 2.480 .
H(3) N(1) 2.999 55504
H(3) N(2) 3.299 65501
H(3) C(2) 3.147 .
H(3) C(10) 3.491 55504
H(3) C(15) 3.195 65501
H(3) H(1) 1.600 .
H(3) H(2) 1.600 .
H(3) H(4) 2.905 .
H(3) H(5) 2.898 66703
H(3) H(9) 3.244 66703
H(3) H(11) 3.372 55504
H(3) H(15) 2.972 65501
H(4) As(1) 2.506 .
H(4) N(1) 3.018 55504
H(4) C(1) 2.996 .
H(4) C(3) 1.956 .
H(4) C(8) 3.397 66703
H(4) C(8) 3.365 55504
H(4) C(9) 2.800 55504
H(4) C(12) 2.577 .
H(4) C(13) 2.705 .
H(4) H(1) 3.004 .
H(4) H(1) 3.109 66703
H(4) H(3) 2.905 .
H(4) H(9) 3.135 66703
H(4) H(10) 2.837 55504
H(4) H(13) 2.327 .
H(5) As(2) 2.479 .
H(5) N(2) 3.372 56703
H(5) C(1) 3.204 66703
H(5) C(3) 2.922 .
H(5) C(5) 2.968 .
H(5) C(12) 3.227 .
H(5) C(14) 3.188 56703
H(5) H(1) 3.226 66703
H(5) H(2) 2.955 66703
H(5) H(3) 2.898 66703
H(5) H(6) 1.600 .
H(5) H(7) 1.600 .
H(5) H(8) 3.042 .
H(5) H(14) 3.283 56703
H(6) As(2) 2.479 .
H(6) C(3) 3.221 .
H(6) C(10) 3.503 45501
H(6) C(11) 3.533 45501
H(6) C(12) 3.095 .
H(6) C(16) 2.976 .
H(6) H(2) 2.906 45501
H(6) H(5) 1.600 .
H(6) H(7) 1.600 .
H(6) H(11) 3.266 45501
H(6) H(12) 3.318 45501
H(6) H(13) 3.597 56703
H(6) H(14) 3.538 56703
H(6) H(16) 2.888 .
H(6) H(16) 3.348 55703
H(7) As(2) 2.479 .
H(7) N(2) 2.866 55404
H(7) C(5) 3.034 .
H(7) C(10) 3.122 45501
H(7) C(14) 3.080 56703
H(7) C(14) 3.577 55404
H(7) C(15) 3.467 55404
H(7) H(5) 1.600 .
H(7) H(6) 1.600 .
H(7) H(8) 2.792 .
H(7) H(11) 2.636 45501
H(7) H(14) 2.702 56703
H(7) H(15) 3.519 55404
H(8) As(2) 2.502 .
H(8) N(2) 3.345 55404
H(8) C(4) 2.959 .
H(8) C(6) 1.950 .
H(8) C(7) 2.527 .
H(8) C(8) 2.680 .
H(8) C(13) 3.378 55404
H(8) C(14) 3.008 55404
H(8) H(5) 3.042 .
H(8) H(7) 2.792 .
H(8) H(9) 2.397 .
H(8) H(10) 3.061 64602
H(8) H(14) 3.063 55404
H(9) N(1) 3.265 .
H(9) C(5) 2.847 .
H(9) C(6) 2.689 .
H(9) C(7) 2.052 .
H(9) C(9) 2.046 .
H(9) C(10) 3.108 65602
H(9) C(11) 3.262 .
H(9) C(11) 3.298 65602
H(9) H(3) 3.244 66703
H(9) H(4) 3.135 66703
H(9) H(8) 2.397 .
H(9) H(10) 2.323 .
H(9) H(11) 3.137 65602
H(9) H(12) 3.474 65602
H(9) H(13) 3.298 66703
H(10) As(1) 3.401 55404
H(10) N(1) 1.984 .
H(10) C(2) 2.999 55404
H(10) C(5) 3.056 65602
H(10) C(6) 2.959 65602
H(10) C(7) 3.257 .
H(10) C(7) 2.871 65602
H(10) C(8) 2.023 .
H(10) C(10) 3.148 .
H(10) C(10) 3.589 65602
H(10) C(11) 2.830 65602
H(10) H(4) 2.837 55404
H(10) H(8) 3.061 65602
H(10) H(9) 2.323 .
H(10) H(12) 2.840 65602
H(10) H(13) 3.172 66703
H(10) H(14) 3.407 66703
H(11) N(1) 1.975 .
H(11) N(2) 2.630 65404
H(11) C(4) 3.363 65501
H(11) C(7) 3.255 .
H(11) C(9) 3.148 .
H(11) C(11) 2.013 .
H(11) C(15) 3.327 65404
H(11) H(3) 3.372 55404
H(11) H(6) 3.266 65501
H(11) H(7) 2.636 65501
H(11) H(9) 3.137 64602
H(11) H(12) 2.309 .
H(11) H(14) 3.186 66703
H(11) H(15) 3.128 65404
H(11) H(16) 3.390 65703
H(12) As(1) 2.969 .
H(12) N(1) 3.251 .
H(12) C(1) 3.498 .
H(12) C(2) 3.556 65703
H(12) C(3) 3.263 65703
H(12) C(6) 2.697 .
H(12) C(7) 2.054 .
H(12) C(8) 3.261 .
H(12) C(10) 2.035 .
H(12) C(12) 3.599 65703
H(12) C(16) 3.461 65703
H(12) H(2) 3.004 .
H(12) H(6) 3.318 65501
H(12) H(9) 3.474 64602
H(12) H(10) 2.840 64602
H(12) H(11) 2.309 .
H(12) H(16) 3.052 65703
H(13) N(1) 3.042 66703
H(13) N(2) 3.256 .
H(13) C(1) 3.591 66703
H(13) C(2) 2.824 .
H(13) C(3) 2.687 .
H(13) C(7) 3.181 66703
H(13) C(8) 2.877 66703
H(13) C(9) 2.795 66703
H(13) C(10) 3.257 66703
H(13) C(11) 3.331 66703
H(13) C(12) 2.035 .
H(13) C(14) 2.041 .
H(13) C(16) 3.247 .
H(13) H(1) 3.299 66703
H(13) H(2) 2.989 66703
H(13) H(4) 2.327 .
H(13) H(6) 3.597 56703
H(13) H(9) 3.298 66703
H(13) H(10) 3.172 66703
H(13) H(14) 2.313 .
H(14) N(1) 2.576 66703
H(14) N(2) 1.972 .
H(14) N(2) 3.503 55702
H(14) C(4) 3.336 56703
H(14) C(9) 3.176 66703
H(14) C(10) 3.034 66703
H(14) C(12) 3.243 .
H(14) C(13) 2.018 .
H(14) C(15) 3.128 .
H(14) C(15) 3.090 55702
H(14) H(5) 3.283 56703
H(14) H(6) 3.538 56703
H(14) H(7) 2.702 56703
H(14) H(8) 3.063 55504
H(14) H(10) 3.407 66703
H(14) H(11) 3.186 66703
H(14) H(13) 2.313 .
H(14) H(15) 2.451 55702
H(15) As(2) 3.254 55703
H(15) N(1) 2.785 45504
H(15) N(2) 1.970 .
H(15) C(1) 3.555 45501
H(15) C(10) 3.378 45504
H(15) C(12) 3.261 .
H(15) C(14) 3.128 .
H(15) C(14) 3.320 54702
H(15) C(16) 2.023 .
H(15) H(2) 3.508 45501
H(15) H(3) 2.972 45501
H(15) H(7) 3.519 55504
H(15) H(11) 3.128 45504
H(15) H(14) 2.451 54702
H(15) H(16) 2.323 .
H(16) As(2) 2.843 .
H(16) As(2) 3.204 55703
H(16) N(2) 3.260 .
H(16) C(3) 2.686 .
H(16) C(4) 3.363 .
H(16) C(12) 2.058 .
H(16) C(13) 3.247 .
H(16) C(15) 2.049 .
H(16) H(6) 2.888 .
H(16) H(6) 3.348 55703
H(16) H(11) 3.390 65703
H(16) H(12) 3.052 65703
H(16) H(15) 2.323 .
H(16) H(16) 3.077 55703

loop_
_geom_torsion_atom_site_label_1
_geom_torsion_atom_site_label_2
_geom_torsion_atom_site_label_3
_geom_torsion_atom_site_label_4
_geom_torsion
C(1) As(1) C(2) C(3) 140.3(3)
C(1) As(1) C(6) C(5) -133.9(3)
C(1) As(1) C(6) C(7) 51.8(2)
C(2) As(1) C(6) C(5) -34.0(3)
C(2) As(1) C(6) C(7) 151.7(2)
C(6) As(1) C(2) C(3) 38.7(3)
C(4) As(2) C(3) C(2) -127.9(3)
C(4) As(2) C(3) C(12) 54.7(2)
C(3) As(2) C(5) C(6) 35.5(3)
C(5) As(2) C(3) C(2) -30.9(3)
C(5) As(2) C(3) C(12) 151.7(2)
C(4) As(2) C(5) C(6) 134.1(3)
C(9) N(1) C(10) C(11) 0.5(5)
C(10) N(1) C(9) C(8) -1.3(5)
C(14) N(2) C(15) C(16) 2.3(5)
C(15) N(2) C(14) C(13) -0.8(5)
As(1) C(2) C(3) As(2) -5.9(4)
As(1) C(2) C(3) C(12) 171.4(2)
As(2) C(3) C(12) C(13) -143.9(2)
As(2) C(3) C(12) C(16) 36.3(3)
C(2) C(3) C(12) C(13) 38.6(4)
C(2) C(3) C(12) C(16) -141.2(3)
As(2) C(5) C(6) As(1) -1.8(4)
As(2) C(5) C(6) C(7) 172.4(2)
As(1) C(6) C(7) C(8) -140.7(2)
As(1) C(6) C(7) C(11) 42.9(4)
C(5) C(6) C(7) C(8) 44.7(4)
C(5) C(6) C(7) C(11) -131.6(3)
C(6) C(7) C(8) C(9) -174.7(3)
C(6) C(7) C(11) C(10) 173.9(3)
C(8) C(7) C(11) C(10) -2.5(4)
C(11) C(7) C(8) C(9) 1.8(4)
C(7) C(8) C(9) N(1) 0.1(4)
N(1) C(10) C(11) C(7) 1.4(5)
C(3) C(12) C(13) C(14) -178.5(3)
C(3) C(12) C(16) C(15) 179.9(3)
C(13) C(12) C(16) C(15) 0.1(3)
C(16) C(12) C(13) C(14) 1.3(4)
C(12) C(13) C(14) N(2) -1.0(5)
N(2) C(15) C(16) C(12) -1.9(5)
